data_7052113
loop_
_publ_author_name
'Lyudmila G. Kuz'mina'
'Artem I. Vedernikov'
'Natalia A. Lobova'
'Andrei V. Churakov'
'Judith A. K. Howard'
'Michael V. Alfimov'
'Sergey P. Gromov'

_publ_section_title
;
 4-Styrylquinolines: synthesis and study of [2 + 2]-photocycloaddition
 reactions in thin films and single crystals
;
_journal_issue 6
_journal_name_full 'New Journal of Chemistry'
_journal_page_first 980
_journal_paper_doi 10.1039/b615056j
_journal_volume 31
_journal_year 2007
_chemical_formula_moiety 'C38 H34 N2 O4'
_chemical_formula_sum 'C38 H34 N2 O4'
_chemical_formula_weight 582.67
_chemical_name_systematic
;
?
;
_space_group_IT_number 14
_symmetry_cell_setting monoclinic
_symmetry_space_group_name_Hall '-P 2ybc'
_symmetry_space_group_name_H-M 'P 1 21/c 1'
_atom_sites_solution_hydrogens geom
_atom_sites_solution_primary direct
_atom_sites_solution_secondary difmap
_audit_creation_method SHELXL-97
_cell_angle_alpha 90.00
_cell_angle_beta 98.282(5)
_cell_angle_gamma 90.00
_cell_formula_units_Z 2
_cell_length_a 10.9855(12)
_cell_length_b 10.8828(12)
_cell_length_c 12.2120(13)
_cell_measurement_reflns_used 1097
_cell_measurement_temperature 120.0(2)
_cell_measurement_theta_max 21.863
_cell_measurement_theta_min 2.649
_cell_volume 1444.8(3)
_computing_structure_refinement 'SHELXL-97 (Sheldrick, 1997)'
_computing_structure_solution 'SHELXS-97 (Sheldrick, 1990)'
_diffrn_ambient_temperature 120.0(2)
_diffrn_measured_fraction_theta_full 0.977
_diffrn_measured_fraction_theta_max 0.977
_diffrn_measurement_device_type 'Bruker SMART APEX'
_diffrn_measurement_method \w
_diffrn_radiation_monochromator graphite
_diffrn_radiation_source 'fine-focus sealed tube'
_diffrn_radiation_type MoK\a
_diffrn_radiation_wavelength 0.71073
_diffrn_reflns_av_R_equivalents 0.0681
_diffrn_reflns_av_sigmaI/netI 0.0822
_diffrn_reflns_limit_h_max 14
_diffrn_reflns_limit_h_min -14
_diffrn_reflns_limit_k_max 14
_diffrn_reflns_limit_k_min -14
_diffrn_reflns_limit_l_max 16
_diffrn_reflns_limit_l_min -16
_diffrn_reflns_number 11297
_diffrn_reflns_theta_full 29.00
_diffrn_reflns_theta_max 29.00
_diffrn_reflns_theta_min 2.99
_exptl_absorpt_coefficient_mu 0.087
_exptl_absorpt_correction_type none
_exptl_crystal_colour colorless
_exptl_crystal_density_diffrn 1.339
_exptl_crystal_density_method 'not measured'
_exptl_crystal_description block
_exptl_crystal_F_000 616
_exptl_crystal_size_max 0.38
_exptl_crystal_size_mid 0.34
_exptl_crystal_size_min 0.26
_refine_diff_density_max 0.345
_refine_diff_density_min -0.289
_refine_diff_density_rms 0.061
_refine_ls_extinction_method none
_refine_ls_goodness_of_fit_ref 1.054
_refine_ls_hydrogen_treatment refall
_refine_ls_matrix_type full
_refine_ls_number_parameters 267
_refine_ls_number_reflns 3752
_refine_ls_number_restraints 0
_refine_ls_restrained_S_all 1.054
_refine_ls_R_factor_all 0.1123
_refine_ls_R_factor_gt 0.0690
_refine_ls_shift/su_max 0.000
_refine_ls_shift/su_mean 0.000
_refine_ls_structure_factor_coef Fsqd
_refine_ls_weighting_details 'calc w=1/[\s^2^(Fo^2^)+(0.0585P)^2^+0.3552P] where P=(Fo^2^+2Fc^2^)/3'
_refine_ls_weighting_scheme calc
_refine_ls_wR_factor_gt 0.1333
_refine_ls_wR_factor_ref 0.1472
_reflns_number_gt 2535
_reflns_number_total 3752
_reflns_threshold_expression I>2\s(I)
_cod_data_source_file b615056j.txt
_cod_data_source_block 6
_cod_depositor_comments
;
The following automatic conversions were performed:
'_symmetry_cell_setting' value 'Monoclinic' changed to 'monoclinic'
according to '/home/saulius/struct/CIF-dictionaries/cif_core.dic'
dictionary named 'cif_core.dic' version 2.4.1 from 2010-06-29.

Automatic conversion script
Id: cif_fix_enum 1527 2010-12-29 10:47:43Z saulius 
;
_cod_original_sg_symbol_H-M 'P 1 2(1)/c 1'
_cod_database_code 7052113

loop_
_symmetry_equiv_pos_as_xyz
'x, y, z'
'-x, y+1/2, -z+1/2'
'-x, -y, -z'
'x, -y-1/2, z-1/2'

loop_
_atom_site_label
_atom_site_type_symbol
_atom_site_fract_x
_atom_site_fract_y
_atom_site_fract_z
_atom_site_U_iso_or_equiv
_atom_site_adp_type
_atom_site_occupancy
_atom_site_symmetry_multiplicity
_atom_site_calc_flag
_atom_site_refinement_flags
_atom_site_disorder_assembly
_atom_site_disorder_group
O1 O 0.57384(14) 1.10315(15) 0.09818(13) 0.0265(4) Uani 1 1 d . . .
O2 O 0.49495(13) 0.97497(14) 0.25222(13) 0.0235(4) Uani 1 1 d . . .
N1 N 0.91617(16) 0.89496(17) 0.09581(14) 0.0219(4) Uani 1 1 d . . .
C1 C 1.0177(2) 0.9475(2) 0.14436(18) 0.0221(5) Uani 1 1 d . . .
C2 C 1.05550(19) 0.9508(2) 0.25987(17) 0.0188(5) Uani 1 1 d . . .
C3 C 0.98779(18) 0.89198(18) 0.33010(16) 0.0158(4) Uani 1 1 d . . .
C4 C 0.88581(18) 0.81957(18) 0.27926(16) 0.0152(4) Uani 1 1 d . . .
C5 C 0.81643(18) 0.74182(19) 0.34005(18) 0.0173(4) Uani 1 1 d . . .
C6 C 0.7115(2) 0.6864(2) 0.29033(18) 0.0209(5) Uani 1 1 d . . .
C7 C 0.6686(2) 0.7077(2) 0.17792(18) 0.0213(5) Uani 1 1 d . . .
C8 C 0.7361(2) 0.7775(2) 0.11605(18) 0.0205(5) Uani 1 1 d . . .
C9 C 0.84883(18) 0.83110(19) 0.16363(17) 0.0173(4) Uani 1 1 d . . .
C10 C 1.00107(18) 0.91263(19) 0.45308(16) 0.0157(4) Uani 1 1 d . . .
C11 C 0.89726(18) 1.00057(19) 0.49003(17) 0.0161(4) Uani 1 1 d . . .
C12 C 0.80617(18) 1.05147(19) 0.39661(17) 0.0164(4) Uani 1 1 d . . .
C13 C 0.84147(19) 1.13024(19) 0.31777(17) 0.0181(4) Uani 1 1 d . . .
C14 C 0.76589(19) 1.1511(2) 0.21744(18) 0.0197(5) Uani 1 1 d . . .
C15 C 0.65204(19) 1.0947(2) 0.19629(18) 0.0210(5) Uani 1 1 d . . .
C16 C 0.61066(18) 1.02300(19) 0.27892(18) 0.0183(5) Uani 1 1 d . . .
C17 C 0.68746(19) 1.00179(19) 0.37744(17) 0.0175(4) Uani 1 1 d . . .
C18 C 0.6274(3) 1.1402(3) 0.0031(2) 0.0331(6) Uani 1 1 d . . .
C19 C 0.4498(2) 0.8995(2) 0.3335(2) 0.0293(6) Uani 1 1 d . . .
H1A H 1.066(2) 0.990(2) 0.0970(18) 0.019(6) Uiso 1 1 d . . .
H2A H 1.125(2) 1.000(2) 0.2906(19) 0.027(6) Uiso 1 1 d . . .
H5A H 0.843(2) 0.726(2) 0.415(2) 0.028(6) Uiso 1 1 d . . .
H6A H 0.666(2) 0.635(2) 0.3314(19) 0.021(6) Uiso 1 1 d . . .
H7A H 0.592(2) 0.674(2) 0.144(2) 0.037(7) Uiso 1 1 d . . .
H8A H 0.710(2) 0.793(2) 0.044(2) 0.022(6) Uiso 1 1 d . . .
H10A H 0.999(2) 0.831(2) 0.4931(19) 0.021(6) Uiso 1 1 d . . .
H11A H 0.853(2) 0.958(2) 0.5392(18) 0.017(6) Uiso 1 1 d . . .
H13A H 0.920(2) 1.1664(19) 0.3300(17) 0.015(5) Uiso 1 1 d . . .
H14A H 0.793(2) 1.201(2) 0.159(2) 0.030(7) Uiso 1 1 d . . .
H17A H 0.658(2) 0.947(2) 0.4303(19) 0.026(6) Uiso 1 1 d . . .
H18A H 0.565(2) 1.119(2) -0.056(2) 0.031(7) Uiso 1 1 d . . .
H18B H 0.704(3) 1.093(3) -0.003(2) 0.045(8) Uiso 1 1 d . . .
H18C H 0.650(2) 1.229(2) 0.0051(19) 0.024(6) Uiso 1 1 d . . .
H19A H 0.501(2) 0.825(2) 0.351(2) 0.027(6) Uiso 1 1 d . . .
H19B H 0.449(2) 0.955(2) 0.408(2) 0.032(7) Uiso 1 1 d . . .
H19C H 0.362(3) 0.877(3) 0.306(2) 0.046(8) Uiso 1 1 d . . .

loop_
_atom_site_aniso_label
_atom_site_aniso_U_11
_atom_site_aniso_U_22
_atom_site_aniso_U_33
_atom_site_aniso_U_23
_atom_site_aniso_U_13
_atom_site_aniso_U_12
O1 0.0244(8) 0.0316(9) 0.0201(8) 0.0026(7) -0.0084(6) 0.0003(7)
O2 0.0151(7) 0.0254(9) 0.0272(9) -0.0003(7) -0.0061(6) -0.0025(6)
N1 0.0233(9) 0.0277(10) 0.0147(9) -0.0025(8) 0.0021(7) -0.0065(8)
C1 0.0213(11) 0.0265(12) 0.0194(11) -0.0013(9) 0.0057(9) -0.0048(9)
C2 0.0159(10) 0.0225(11) 0.0177(11) -0.0030(9) 0.0008(8) -0.0034(9)
C3 0.0151(9) 0.0169(10) 0.0142(10) -0.0006(8) -0.0015(8) 0.0037(8)
C4 0.0139(9) 0.0171(10) 0.0142(10) -0.0021(8) 0.0007(8) 0.0032(8)
C5 0.0203(10) 0.0180(11) 0.0131(11) -0.0011(8) 0.0012(8) -0.0007(8)
C6 0.0212(11) 0.0192(11) 0.0219(12) -0.0009(9) 0.0021(9) -0.0037(9)
C7 0.0192(11) 0.0226(12) 0.0209(12) -0.0050(9) -0.0014(9) -0.0043(9)
C8 0.0230(11) 0.0272(12) 0.0102(10) -0.0025(9) -0.0017(8) 0.0002(9)
C9 0.0178(10) 0.0181(11) 0.0162(11) -0.0039(8) 0.0027(8) -0.0005(8)
C10 0.0165(10) 0.0165(11) 0.0130(10) 0.0001(8) -0.0014(8) 0.0014(8)
C11 0.0147(10) 0.0199(11) 0.0129(10) 0.0006(8) -0.0006(8) -0.0012(8)
C12 0.0151(10) 0.0193(10) 0.0136(10) -0.0025(8) -0.0015(8) 0.0026(8)
C13 0.0161(10) 0.0185(11) 0.0186(11) 0.0000(8) -0.0012(8) -0.0007(8)
C14 0.0224(11) 0.0192(11) 0.0162(11) 0.0015(9) -0.0018(9) -0.0004(9)
C15 0.0212(11) 0.0202(11) 0.0191(11) -0.0003(9) -0.0055(9) 0.0074(9)
C16 0.0125(10) 0.0178(11) 0.0230(11) -0.0045(9) -0.0028(8) 0.0014(8)
C17 0.0183(10) 0.0161(11) 0.0175(11) -0.0019(9) 0.0006(8) 0.0020(8)
C18 0.0355(15) 0.0412(16) 0.0195(13) 0.0025(11) -0.0063(11) -0.0033(13)
C19 0.0189(12) 0.0289(13) 0.0389(15) 0.0003(12) 0.0000(10) -0.0055(11)

loop_
_atom_type_symbol
_atom_type_description
_atom_type_scat_dispersion_real
_atom_type_scat_dispersion_imag
_atom_type_scat_source
C C 0.0033 0.0016 'International Tables Vol C Tables 4.2.6.8 and 6.1.1.4'
H H 0.0000 0.0000 'International Tables Vol C Tables 4.2.6.8 and 6.1.1.4'
N N 0.0061 0.0033 'International Tables Vol C Tables 4.2.6.8 and 6.1.1.4'
O O 0.0106 0.0060 'International Tables Vol C Tables 4.2.6.8 and 6.1.1.4'

loop_
_geom_angle_atom_site_label_1
_geom_angle_atom_site_label_2
_geom_angle_atom_site_label_3
_geom_angle
_geom_angle_site_symmetry_1
_geom_angle_site_symmetry_3
_geom_angle_publ_flag
C15 O1 C18 116.59(18) . . ?
C16 O2 C19 117.16(17) . . ?
C1 N1 C9 116.26(18) . . ?
N1 C1 C2 124.7(2) . . ?
C3 C2 C1 120.3(2) . . ?
C2 C3 C4 116.44(18) . . ?
C2 C3 C10 124.82(19) . . ?
C4 C3 C10 118.10(18) . . ?
C9 C4 C5 118.41(18) . . ?
C9 C4 C3 118.43(18) . . ?
C5 C4 C3 123.09(18) . . ?
C6 C5 C4 120.9(2) . . ?
C5 C6 C7 120.4(2) . . ?
C8 C7 C6 120.0(2) . . ?
C7 C8 C9 121.0(2) . . ?
N1 C9 C8 118.38(18) . . ?
N1 C9 C4 122.86(18) . . ?
C8 C9 C4 118.73(19) . . ?
C3 C10 C11 119.92(17) . 3_776 ?
C3 C10 C11 113.55(16) . . ?
C11 C10 C11 90.34(15) 3_776 . ?
C12 C11 C10 118.14(18) . 3_776 ?
C12 C11 C10 115.29(17) . . ?
C10 C11 C10 89.66(15) 3_776 . ?
C13 C12 C17 118.02(19) . . ?
C13 C12 C11 122.04(18) . . ?
C17 C12 C11 118.99(19) . . ?
C12 C13 C14 121.32(19) . . ?
C15 C14 C13 119.9(2) . . ?
O1 C15 C14 124.6(2) . . ?
O1 C15 C16 116.00(18) . . ?
C14 C15 C16 119.37(19) . . ?
O2 C16 C17 124.8(2) . . ?
O2 C16 C15 115.28(18) . . ?
C17 C16 C15 119.84(19) . . ?
C16 C17 C12 121.1(2) . . ?

loop_
_geom_bond_atom_site_label_1
_geom_bond_atom_site_label_2
_geom_bond_distance
_geom_bond_site_symmetry_2
_geom_bond_publ_flag
O1 C15 1.373(2) . ?
O1 C18 1.433(3) . ?
O2 C16 1.370(2) . ?
O2 C19 1.430(3) . ?
N1 C1 1.316(3) . ?
N1 C9 1.376(3) . ?
C1 C2 1.412(3) . ?
C2 C3 1.372(3) . ?
C3 C4 1.436(3) . ?
C3 C10 1.505(3) . ?
C4 C9 1.418(3) . ?
C4 C5 1.418(3) . ?
C5 C6 1.363(3) . ?
C6 C7 1.405(3) . ?
C7 C8 1.364(3) . ?
C8 C9 1.415(3) . ?
C10 C11 1.549(3) 3_776 ?
C10 C11 1.603(3) . ?
C11 C12 1.510(3) . ?
C11 C10 1.549(3) 3_776 ?
C12 C13 1.386(3) . ?
C12 C17 1.400(3) . ?
C13 C14 1.396(3) . ?
C14 C15 1.384(3) . ?
C15 C16 1.402(3) . ?
C16 C17 1.386(3) . ?
